data_7246460
loop_
_publ_author_name
'Siedzielnik, Magdalena'
'Paw\/lowska, Monika'
'Da\'sko, Mateusz'
'Kleinschmidt, Hubert'
'Do\/l\;ega, Anna'

_publ_section_title
;
 Reactions of cobalt(ii) chloride and cobalt(ii) acetate with
 hemisalen-type ligands: ligand transformation, oxidation of cobalt and
 complex formation. Preliminary study on the cytotoxicity of Co(ii) and
 Co(iii) hemisalen complexes
;
_journal_issue 13
_journal_name_full 'RSC Advances'
_journal_page_first 8830
_journal_page_last 8843
_journal_paper_doi 10.1039/D2RA07089H
_journal_volume 13
_journal_year 2023
_chemical_absolute_configuration unk
_chemical_formula_moiety 'C5 H6 Cl3 Co N2, C5 H7 N2'
_chemical_formula_sum 'C10 H13 Cl3 Co N4'
_chemical_formula_weight 354.52
_space_group_IT_number 9
_space_group_name_Hall 'C -2yc'
_space_group_name_H-M_alt 'C 1 c 1'
_symmetry_cell_setting monoclinic
_symmetry_Int_Tables_number 9
_symmetry_space_group_name_Hall 'C -2yc'
_symmetry_space_group_name_H-M 'C 1 c 1'
_atom_sites_solution_hydrogens mixed
_atom_sites_solution_primary other
_audit_creation_date 2023-01-17T16:20:02-00:00
_audit_creation_method 'WinGX routine CIF_UPDATE'
_audit_update_record
;
2023-01-23 deposited with the CCDC.	2023-03-08 downloaded from the CCDC.
;
_cell_angle_alpha 90
_cell_angle_beta 106.127(8)
_cell_angle_gamma 90
_cell_formula_units_Z 4
_cell_length_a 12.9563(11)
_cell_length_b 8.0625(4)
_cell_length_c 14.0076(17)
_cell_measurement_reflns_used 14664
_cell_measurement_temperature 120(2)
_cell_measurement_theta_max 29.63
_cell_measurement_theta_min 3.01
_cell_volume 1405.7(2)
_computing_cell_refinement
;
        X-Area Recipe 1.34.0.0 (STOE, 2019)
;
_computing_data_collection
;
        X-Area WinXpose 2.0.22.0 (STOE, 2016)
;
_computing_data_reduction
;
        X-Area Integrate 1.77.0.0 (STOE, 2019)
        X-Area X-Red32 1.65.0.0 (STOE, 2018)
;
_computing_publication_material
;
STOE & Cie GmbH, X-Area, software package for collecting single-crystal or
multi-domain crystal data on STOE area-detector diffractometers, for image
processing, for the correction and scaling of reflection intensities and
        for outlier rejection, version 1.88, Darmstadt 2019
;
_computing_structure_refinement 'SHELXL-2014/7 (Sheldrick, 2014)'
_diffrn_ambient_temperature 120(2)
_diffrn_detector 'image plate (34 cm diameter)'
_diffrn_detector_area_resol_mean 6.67
_diffrn_detector_type 'STOE Imaging Plate'
_diffrn_measured_fraction_theta_full 0.999
_diffrn_measured_fraction_theta_max 0.997
_diffrn_measurement_device '2-circle diffractometer'
_diffrn_measurement_device_type 'STOE IPDS 2T'
_diffrn_measurement_method 'rotation method, \w scans'
_diffrn_radiation_monochromator 'parabolic x-ray mirror'
_diffrn_radiation_probe x-ray
_diffrn_radiation_type MoK\a
_diffrn_radiation_wavelength 0.71073
_diffrn_reflns_av_R_equivalents 0.0274
_diffrn_reflns_av_unetI/netI 0.0194
_diffrn_reflns_Laue_measured_fraction_full 0.999
_diffrn_reflns_Laue_measured_fraction_max 0.997
_diffrn_reflns_limit_h_max 17
_diffrn_reflns_limit_h_min -17
_diffrn_reflns_limit_k_max 11
_diffrn_reflns_limit_k_min -11
_diffrn_reflns_limit_l_max 19
_diffrn_reflns_limit_l_min -19
_diffrn_reflns_number 11141
_diffrn_reflns_point_group_measured_fraction_full 0.958
_diffrn_reflns_point_group_measured_fraction_max 0.945
_diffrn_reflns_theta_full 25.242
_diffrn_reflns_theta_max 29.188
_diffrn_reflns_theta_min 3.01
_diffrn_source 'GeniX Mo, 0.05 x 0.05 mm2 microfocus'
_exptl_absorpt_coefficient_mu 1.777
_exptl_absorpt_correction_T_max 0.7756
_exptl_absorpt_correction_T_min 0.5715
_exptl_absorpt_correction_type integration
_exptl_absorpt_process_details
;
STOE X-Red32, absorption correction by Gaussian integration, analogous to
P. Coppens, "The Evaluation of Absorption and Extinction in Single-Crystal
        Structure Analysis", published in
        F. R. Ahmed (Editor), "Crystallographic Computing",
        Munksgaard, Copenhagen (1970), 255 - 270
;
_exptl_crystal_colour blue
_exptl_crystal_density_diffrn 1.675
_exptl_crystal_density_method 'not measured'
_exptl_crystal_description prism
_exptl_crystal_F_000 716
_exptl_crystal_size_max 0.438
_exptl_crystal_size_mid 0.259
_exptl_crystal_size_min 0.158
_refine_diff_density_max 0.431
_refine_diff_density_min -0.24
_refine_diff_density_rms 0.067
_refine_ls_abs_structure_details
;
 Classical Flack method preferred over Parsons because s.u. lower.
;
_refine_ls_abs_structure_Flack -0.009(13)
_refine_ls_extinction_method none
_refine_ls_goodness_of_fit_ref 1.048
_refine_ls_hydrogen_treatment mixed
_refine_ls_matrix_type full
_refine_ls_number_parameters 183
_refine_ls_number_reflns 3605
_refine_ls_number_restraints 2
_refine_ls_restrained_S_all 1.048
_refine_ls_R_factor_all 0.0275
_refine_ls_R_factor_gt 0.0264
_refine_ls_shift/su_max 0
_refine_ls_shift/su_mean 0
_refine_ls_structure_factor_coef Fsqd
_refine_ls_weighting_details 'w=1/[\s^2^(Fo^2^)+(0.0560P)^2^] where P=(Fo^2^+2Fc^2^)/3'
_refine_ls_weighting_scheme calc
_refine_ls_wR_factor_gt 0.0684
_refine_ls_wR_factor_ref 0.069
_reflns_Friedel_coverage 0.893
_reflns_Friedel_fraction_full 0.917
_reflns_Friedel_fraction_max 0.893
_reflns_number_gt 3494
_reflns_number_total 3605
_reflns_threshold_expression 'I > 2\s(I)'
_cod_data_source_file d2ra07089h2.cif
_cod_data_source_block ms10_2021
_cod_original_sg_symbol_H-M 'C c'
_cod_database_code 7246460
_shelx_shelxl_version_number 2014/7

loop_
_symmetry_equiv_pos_as_xyz
'x, y, z'
'x, -y, z+1/2'
'x+1/2, y+1/2, z'
'x+1/2, -y+1/2, z+1/2'

loop_
_atom_site_label
_atom_site_type_symbol
_atom_site_fract_x
_atom_site_fract_y
_atom_site_fract_z
_atom_site_U_iso_or_equiv
_atom_site_adp_type
_atom_site_occupancy
_atom_site_site_symmetry_order
_atom_site_calc_flag
_atom_site_refinement_flags_posn
_atom_site_refinement_flags_adp
_atom_site_refinement_flags_occupancy
_atom_site_disorder_assembly
_atom_site_disorder_group
Co1 Co 0.54837(2) 0.65626(4) 0.55199(2) 0.01861(10) Uani 1 1 d . . . . .
Cl2 Cl 0.70440(5) 0.66643(9) 0.50915(5) 0.02278(14) Uani 1 1 d . . . . .
Cl1 Cl 0.41276(5) 0.79402(10) 0.44300(5) 0.02733(15) Uani 1 1 d . . . . .
Cl3 Cl 0.50065(6) 0.38677(9) 0.55501(5) 0.02674(15) Uani 1 1 d . . . . .
N1 N 0.56792(18) 0.7756(3) 0.68354(16) 0.0179(4) Uani 1 1 d . . . . .
N3 N 0.3563(2) 0.4096(3) 0.31384(19) 0.0230(4) Uani 1 1 d . . . . .
H3A H 0.374(3) 0.470(6) 0.365(3) 0.028(10) Uiso 1 1 d . . . . .
N4 N 0.3407(3) 0.6508(3) 0.2213(2) 0.0280(5) Uani 1 1 d . . . . .
H4A H 0.363(5) 0.701(7) 0.279(5) 0.056(16) Uiso 1 1 d . . . . .
H4B H 0.318(5) 0.700(6) 0.167(5) 0.044(13) Uiso 1 1 d . . . . .
N2 N 0.6060(2) 0.5418(4) 0.7830(2) 0.0284(5) Uani 1 1 d . . . . .
H2A H 0.604(4) 0.495(6) 0.735(4) 0.037(12) Uiso 1 1 d . . . . .
H2B H 0.637(4) 0.492(7) 0.849(5) 0.051(15) Uiso 1 1 d . . . . .
C7 C 0.3009(2) 0.3875(4) 0.1385(2) 0.0240(5) Uani 1 1 d . . . . .
H7 H 0.2845 0.4375 0.0746 0.029 Uiso 1 1 calc R U . . .
C1 C 0.5982(2) 0.7065(4) 0.7752(2) 0.0216(5) Uani 1 1 d . . . . .
C6 C 0.3328(2) 0.4870(4) 0.2250(2) 0.0207(5) Uani 1 1 d . . . . .
C9 C 0.3189(3) 0.1437(4) 0.2416(3) 0.0275(6) Uani 1 1 d . . . . .
H9 H 0.3139 0.0268 0.2477 0.033 Uiso 1 1 calc R U . . .
C5 C 0.5576(2) 0.9439(4) 0.6775(2) 0.0238(5) Uani 1 1 d . . . . .
H5 H 0.5357 0.9929 0.6134 0.029 Uiso 1 1 calc R U . . .
C2 C 0.6205(3) 0.8075(5) 0.8624(2) 0.0268(6) Uani 1 1 d . . . . .
H2 H 0.6428 0.7582 0.9264 0.032 Uiso 1 1 calc R U . . .
C8 C 0.2939(2) 0.2197(4) 0.1472(2) 0.0256(6) Uani 1 1 d . . . . .
H8 H 0.2719 0.1533 0.0891 0.031 Uiso 1 1 calc R U . . .
C3 C 0.6095(2) 0.9751(4) 0.8528(3) 0.0313(6) Uani 1 1 d . . . . .
H3 H 0.624 1.0432 0.9103 0.038 Uiso 1 1 calc R U . . .
C10 C 0.3503(2) 0.2421(4) 0.3238(2) 0.0266(6) Uani 1 1 d . . . . .
H10 H 0.368 0.1937 0.3881 0.032 Uiso 1 1 calc R U . . .
C4 C 0.5772(3) 1.0466(4) 0.7587(3) 0.0297(6) Uani 1 1 d . . . . .
H4 H 0.5688 1.1633 0.751 0.036 Uiso 1 1 calc R U . . .

loop_
_atom_site_aniso_label
_atom_site_aniso_U_11
_atom_site_aniso_U_22
_atom_site_aniso_U_33
_atom_site_aniso_U_23
_atom_site_aniso_U_13
_atom_site_aniso_U_12
Co1 0.02083(17) 0.02160(16) 0.01338(16) -0.00191(12) 0.00470(12) -0.00169(14)
Cl2 0.0230(3) 0.0248(3) 0.0221(3) -0.0003(2) 0.0088(2) -0.0003(2)
Cl1 0.0253(3) 0.0382(4) 0.0165(3) 0.0020(2) 0.0024(2) 0.0029(3)
Cl3 0.0339(3) 0.0229(3) 0.0250(3) -0.0063(2) 0.0108(3) -0.0078(3)
N1 0.0175(9) 0.0217(10) 0.0141(10) -0.0010(7) 0.0036(8) -0.0008(8)
N3 0.0195(10) 0.0323(12) 0.0171(10) -0.0027(9) 0.0050(8) -0.0004(9)
N4 0.0345(14) 0.0259(12) 0.0216(12) -0.0020(9) 0.0045(11) 0.0038(10)
N2 0.0377(14) 0.0259(13) 0.0201(12) 0.0022(9) 0.0054(10) 0.0044(10)
C7 0.0222(12) 0.0309(13) 0.0173(12) -0.0041(10) 0.0030(10) 0.0002(11)
C1 0.0160(11) 0.0303(14) 0.0189(12) 0.0030(10) 0.0056(10) 0.0026(9)
C6 0.0169(11) 0.0260(13) 0.0185(12) -0.0028(9) 0.0037(9) 0.0016(9)
C9 0.0234(14) 0.0278(14) 0.0326(16) 0.0015(11) 0.0101(12) -0.0016(10)
C5 0.0237(12) 0.0209(12) 0.0273(14) -0.0010(10) 0.0076(10) -0.0012(10)
C2 0.0213(12) 0.0395(16) 0.0190(13) -0.0008(11) 0.0045(10) -0.0012(11)
C8 0.0220(13) 0.0307(14) 0.0243(13) -0.0076(11) 0.0065(10) -0.0035(11)
C3 0.0271(14) 0.0352(16) 0.0327(16) -0.0143(12) 0.0101(12) -0.0057(12)
C10 0.0227(13) 0.0344(15) 0.0229(13) 0.0063(11) 0.0069(11) -0.0011(11)
C4 0.0276(14) 0.0244(13) 0.0389(17) -0.0105(12) 0.0124(12) -0.0038(12)

loop_
_atom_type_symbol
_atom_type_description
_atom_type_scat_dispersion_real
_atom_type_scat_dispersion_imag
_atom_type_scat_source
C C 0.0033 0.0016 'International Tables Vol C Tables 4.2.6.8 and 6.1.1.4'
H H 0 0 'International Tables Vol C Tables 4.2.6.8 and 6.1.1.4'
Cl Cl 0.1484 0.1585 'International Tables Vol C Tables 4.2.6.8 and 6.1.1.4'
Co Co 0.3494 0.9721 'International Tables Vol C Tables 4.2.6.8 and 6.1.1.4'
N N 0.0061 0.0033 'International Tables Vol C Tables 4.2.6.8 and 6.1.1.4'

loop_
_exptl_crystal_face_index_h
_exptl_crystal_face_index_k
_exptl_crystal_face_index_l
_exptl_crystal_face_perp_dist
-1 0 -4 0.066
-3 0 1 0.234
4 0 -1 0.204
0 0 1 0.092
2 2 -1 0.16
3 -4 -2 0.153
-3 -3 2 0.121
-3 4 2 0.165
-4 0 3 0.236
2 0 -5 0.097

loop_
_geom_angle_atom_site_label_1
_geom_angle_atom_site_label_2
_geom_angle_atom_site_label_3
_geom_angle
_geom_angle_site_symmetry_1
_geom_angle_site_symmetry_3
_geom_angle_publ_flag
N1 Co1 Cl3 113.81(7) . . ?
N1 Co1 Cl2 109.13(7) . . ?
Cl3 Co1 Cl2 107.97(3) . . ?
N1 Co1 Cl1 104.86(7) . . ?
Cl3 Co1 Cl1 108.52(3) . . ?
Cl2 Co1 Cl1 112.64(3) . . ?
C1 N1 C5 117.7(2) . . ?
C1 N1 Co1 126.6(2) . . ?
C5 N1 Co1 115.47(18) . . ?
C6 N3 C10 123.2(3) . . ?
C6 N3 H3A 117(3) . . ?
C10 N3 H3A 120(3) . . ?
C6 N4 H4A 115(4) . . ?
C6 N4 H4B 120(4) . . ?
H4A N4 H4B 124(5) . . ?
C1 N2 H2A 116(4) . . ?
C1 N2 H2B 119(3) . . ?
H2A N2 H2B 122(5) . . ?
C8 C7 C6 119.7(3) . . ?
C8 C7 H7 120.1 . . ?
C6 C7 H7 120.1 . . ?
N2 C1 N1 118.9(3) . . ?
N2 C1 C2 120.3(3) . . ?
N1 C1 C2 120.8(3) . . ?
N4 C6 N3 119.8(3) . . ?
N4 C6 C7 122.5(3) . . ?
N3 C6 C7 117.7(3) . . ?
C10 C9 C8 118.3(3) . . ?
C10 C9 H9 120.8 . . ?
C8 C9 H9 120.8 . . ?
N1 C5 C4 123.9(3) . . ?
N1 C5 H5 118.1 . . ?
C4 C5 H5 118.1 . . ?
C3 C2 C1 119.4(3) . . ?
C3 C2 H2 120.3 . . ?
C1 C2 H2 120.3 . . ?
C7 C8 C9 120.8(3) . . ?
C7 C8 H8 119.6 . . ?
C9 C8 H8 119.6 . . ?
C2 C3 C4 120.1(3) . . ?
C2 C3 H3 120 . . ?
C4 C3 H3 120 . . ?
N3 C10 C9 120.2(3) . . ?
N3 C10 H10 119.9 . . ?
C9 C10 H10 119.9 . . ?
C5 C4 C3 118.1(3) . . ?
C5 C4 H4 120.9 . . ?
C3 C4 H4 120.9 . . ?

loop_
_geom_bond_atom_site_label_1
_geom_bond_atom_site_label_2
_geom_bond_distance
_geom_bond_site_symmetry_2
_geom_bond_publ_flag
Co1 N1 2.031(2) . ?
Co1 Cl3 2.2626(8) . ?
Co1 Cl2 2.2644(7) . ?
Co1 Cl1 2.2719(8) . ?
N1 C1 1.353(4) . ?
N1 C5 1.364(4) . ?
N3 C6 1.349(4) . ?
N3 C10 1.362(4) . ?
N3 H3A 0.84(5) . ?
N4 C6 1.327(4) . ?
N4 H4A 0.88(6) . ?
N4 H4B 0.83(6) . ?
N2 C1 1.334(4) . ?
N2 H2A 0.76(6) . ?
N2 H2B 0.99(6) . ?
C7 C8 1.364(4) . ?
C7 C6 1.416(4) . ?
C7 H7 0.95 . ?
C1 C2 1.429(4) . ?
C9 C10 1.364(5) . ?
C9 C8 1.410(5) . ?
C9 H9 0.95 . ?
C5 C4 1.373(4) . ?
C5 H5 0.95 . ?
C2 C3 1.361(5) . ?
C2 H2 0.95 . ?
C8 H8 0.95 . ?
C3 C4 1.392(5) . ?
C3 H3 0.95 . ?
C10 H10 0.95 . ?
C4 H4 0.95 . ?

loop_
_geom_hbond_atom_site_label_D
_geom_hbond_atom_site_label_H
_geom_hbond_atom_site_label_A
_geom_hbond_distance_DH
_geom_hbond_distance_HA
_geom_hbond_distance_DA
_geom_hbond_angle_DHA
_geom_hbond_site_symmetry_A
N4 H4B Cl2 0.83(6) 2.54(6) 3.347(3) 165(5) 4_464
N2 H2A Cl3 0.76(6) 2.65(6) 3.348(3) 152(4) .
N2 H2B Cl2 0.99(6) 2.51(6) 3.498(3) 173(4) 2_565

loop_
_geom_torsion_atom_site_label_1
_geom_torsion_atom_site_label_2
_geom_torsion_atom_site_label_3
_geom_torsion_atom_site_label_4
_geom_torsion
_geom_torsion_site_symmetry_1
_geom_torsion_site_symmetry_2
_geom_torsion_site_symmetry_3
_geom_torsion_site_symmetry_4
_geom_torsion_publ_flag
C5 N1 C1 N2 178.2(2) . . . . ?
Co1 N1 C1 N2 -7.6(4) . . . . ?
C5 N1 C1 C2 -1.2(4) . . . . ?
Co1 N1 C1 C2 173.0(2) . . . . ?
C10 N3 C6 N4 -180.0(3) . . . . ?
C10 N3 C6 C7 -0.4(4) . . . . ?
C8 C7 C6 N4 -179.7(3) . . . . ?
C8 C7 C6 N3 0.7(4) . . . . ?
C1 N1 C5 C4 0.7(4) . . . . ?
Co1 N1 C5 C4 -174.2(2) . . . . ?
N2 C1 C2 C3 -178.4(3) . . . . ?
N1 C1 C2 C3 1.0(4) . . . . ?
C6 C7 C8 C9 -0.5(4) . . . . ?
C10 C9 C8 C7 0.0(4) . . . . ?
C1 C2 C3 C4 -0.2(4) . . . . ?
C6 N3 C10 C9 -0.2(4) . . . . ?
C8 C9 C10 N3 0.4(4) . . . . ?
N1 C5 C4 C3 0.1(4) . . . . ?
C2 C3 C4 C5 -0.4(4) . . . . ?
